data_4300135
loop_
_publ_author_name
'Vincent J. Catalano'
'Heidi M. Kar'
'Byron L. Bennett'

_publ_section_title
;
Gold(I) and Silver(I) Metallocryptates Based on
2,9-Bis(diphenylphosphino)-1,8-naphthyridine
;
_journal_name_full 'Inorganic Chemistry'
_journal_page_first 121
_journal_page_last 127
_journal_paper_doi 10.1021/ic9908827
_journal_volume 39
_journal_year 2000
_chemical_formula_sum 'C32 H24 Au2 Cl2 N2 P2'
_chemical_formula_weight 963.31
_chemical_name_common 2
_space_group_IT_number 9
_symmetry_cell_setting Monoclinic
_symmetry_space_group_name_Hall 'C -2yc'
_symmetry_space_group_name_H-M 'C 1 c 1'
_atom_sites_solution_hydrogens geom
_atom_sites_solution_primary direct
_atom_sites_solution_secondary difmap
_audit_creation_method SHELXL-97
_cell_angle_alpha 90.00
_cell_angle_beta 118.179(10)
_cell_angle_gamma 90.00
_cell_formula_units_Z 4
_cell_length_a 10.9365(18)
_cell_length_b 29.860(5)
_cell_length_c 10.8640(16)
_cell_measurement_reflns_used 25
_cell_measurement_temperature 298(2)
_cell_measurement_theta_max 12.52
_cell_measurement_theta_min 5.04
_cell_volume 3127.3(9)
_computing_cell_refinement 'Siemens XSCANS'
_computing_data_collection 'Siemens XSCANS'
_computing_data_reduction 'Siemens SHELXTL'
_computing_molecular_graphics 'Siemens SHELXTL'
_computing_publication_material 'Siemens SHELXTL'
_computing_structure_refinement 'SHELXL-97 (Sheldrick, 1997)'
_computing_structure_solution 'SHELXS-97 (Sheldrick, 1990)'
_diffrn_ambient_temperature 298(2)
_diffrn_measured_fraction_theta_full 0.996
_diffrn_measured_fraction_theta_max 0.996
_diffrn_measurement_method '\w scans'
_diffrn_radiation_monochromator graphite
_diffrn_radiation_source 'fine-focus sealed tube'
_diffrn_radiation_type MoK\a
_diffrn_radiation_wavelength 0.71073
_diffrn_reflns_av_R_equivalents 0.0261
_diffrn_reflns_av_sigmaI/netI 0.0420
_diffrn_reflns_limit_h_max 1
_diffrn_reflns_limit_h_min -13
_diffrn_reflns_limit_k_max 1
_diffrn_reflns_limit_k_min -35
_diffrn_reflns_limit_l_max 12
_diffrn_reflns_limit_l_min -11
_diffrn_reflns_number 3339
_diffrn_reflns_theta_full 25.00
_diffrn_reflns_theta_max 25.00
_diffrn_reflns_theta_min 2.22
_diffrn_standards_interval_count 98
_diffrn_standards_number 2
_exptl_absorpt_coefficient_mu 9.669
_exptl_absorpt_correction_T_max 0.9931
_exptl_absorpt_correction_T_min 0.2609
_exptl_absorpt_correction_type empirical
_exptl_crystal_colour Colorless
_exptl_crystal_density_diffrn 2.046
_exptl_crystal_density_method 'not measured'
_exptl_crystal_description Triangular_plate
_exptl_crystal_F_000 1808
_exptl_crystal_size_max .40
_exptl_crystal_size_mid .06
_exptl_crystal_size_min .60
_refine_diff_density_max 3.684
_refine_diff_density_min -1.947
_refine_diff_density_rms 0.214
_refine_ls_abs_structure_details 'Flack H D (1983), Acta Cryst. A39, 876-881'
_refine_ls_abs_structure_Flack -0.004(16)
_refine_ls_extinction_coef 0.00035(8)
_refine_ls_extinction_expression Fc^*^=3DkFc[1+0.001xFc^2^\l^3^/sin(2\q)]^-1/4^
_refine_ls_extinction_method SHELXL
_refine_ls_goodness_of_fit_ref 1.055
_refine_ls_hydrogen_treatment mixed
_refine_ls_matrix_type full
_refine_ls_number_parameters 362
_refine_ls_number_reflns 3206
_refine_ls_number_restraints 2
_refine_ls_restrained_S_all 1.055
_refine_ls_R_factor_all 0.0487
_refine_ls_R_factor_gt 0.0446
_refine_ls_shift/su_max 0.004
_refine_ls_shift/su_mean 0.000
_refine_ls_structure_factor_coef Fsqd
_refine_ls_weighting_details 'calc w=3D1/[\s^2^(Fo^2^)+(0.0856P)^2^+0.0000P] where P=3D(Fo^2^+2Fc^2^)/3'
_refine_ls_weighting_scheme calc
_refine_ls_wR_factor_gt 0.1158
_refine_ls_wR_factor_ref 0.1181
_reflns_number_gt 3018
_reflns_number_total 3206
_reflns_threshold_expression >2sigma(I)
_cod_original_cell_volume 3127.3(8)
_cod_database_code 4300135

loop_
_symmetry_equiv_pos_as_xyz
'x, y, z'
'x, -y, z+1/2'
'x+1/2, y+1/2, z'
'x+1/2, -y+1/2, z+1/2'

loop_
_atom_site_label
_atom_site_type_symbol
_atom_site_fract_x
_atom_site_fract_y
_atom_site_fract_z
_atom_site_U_iso_or_equiv
_atom_site_adp_type
_atom_site_occupancy
_atom_site_symmetry_multiplicity
_atom_site_calc_flag
_atom_site_refinement_flags
_atom_site_disorder_assembly
_atom_site_disorder_group
Au1 Au -0.73769(7) 0.37529(2) -0.07603(7) 0.0427(2) Uani 1 1 d . . .
Au2 Au -0.92254(5) 0.14993(2) -0.49259(5) 0.0365(2) Uani 1 1 d . . .
P1 P -0.7479(4) 0.32547(15) 0.0719(4) 0.0344(9) Uani 1 1 d . . .
P2 P -0.7705(5) 0.11113(14) -0.3083(4) 0.0356(9) Uani 1 1 d . . .
Cl1 Cl -0.7454(7) 0.4283(2) -0.2317(7) 0.0724(16) Uani 1 1 d . . .
Cl2 Cl -1.0641(5) 0.1927(2) -0.6830(4) 0.0517(12) Uani 1 1 d . . .
N1 N -0.7232(14) 0.2427(5) -0.0175(13) 0.035(3) Uani 1 1 d . . .
N2 N -0.7234(14) 0.1793(5) -0.1359(13) 0.034(3) Uani 1 1 d . . .
C1 C -0.6523(17) 0.2739(5) 0.0760(15) 0.032(4) Uani 1 1 d . . .
C2 C -0.5087(15) 0.2729(5) 0.1647(14) 0.029(3) Uani 1 1 d . . .
H2A H -0.4656 0.2949 0.2323 0.035 Uiso 1 1 calc R . .
C3 C -0.4341(15) 0.2389(6) 0.1493(17) 0.038(4) Uani 1 1 d . . .
H3A H -0.3386 0.2374 0.2056 0.046 Uiso 1 1 calc R . .
C4 C -0.5048(16) 0.2056(7) 0.0455(16) 0.038(4) Uani 1 1 d . . .
C5 C -0.6485(18) 0.2096(6) -0.0331(14) 0.035(4) Uani 1 1 d . . .
C6 C -0.435(2) 0.1702(6) 0.017(2) 0.049(5) Uani 1 1 d . . .
H6A H -0.3392 0.1671 0.0675 0.059 Uiso 1 1 calc R . .
C7 C -0.513(2) 0.1413(6) -0.0865(19) 0.041(4) Uani 1 1 d . . .
H7A H -0.4707 0.1178 -0.1085 0.049 Uiso 1 1 calc R . .
C8 C -0.656(2) 0.1468(5) -0.1599(18) 0.037(4) Uani 1 1 d . . .
C9 C -0.682(2) 0.3468(6) 0.2484(17) 0.041(4) Uani 1 1 d . . .
C10 C -0.710(3) 0.3907(8) 0.264(2) 0.065(6) Uani 1 1 d . . .
H10A H -0.7528 0.4091 0.1863 0.078 Uiso 1 1 calc R . .
C11 C -0.676(3) 0.4071(8) 0.391(2) 0.075(8) Uani 1 1 d . . .
H11A H -0.6979 0.4366 0.4004 0.091 Uiso 1 1 calc R . .
C12 C -0.608(3) 0.3805(10) 0.510(3) 0.090(10) Uani 1 1 d . . .
H12A H -0.5855 0.3919 0.5981 0.108 Uiso 1 1 calc R . .
C13 C -0.573(3) 0.3370(9) 0.497(2) 0.068(7) Uani 1 1 d . . .
H13A H -0.5248 0.3198 0.5770 0.082 Uiso 1 1 calc R . .
C14 C -0.608(3) 0.3181(7) 0.369(2) 0.055(5) Uani 1 1 d . . .
H14A H -0.5848 0.2886 0.3606 0.066 Uiso 1 1 calc R . .
C15 C -0.924(2) 0.3087(6) 0.022(2) 0.046(5) Uani 1 1 d . . .
C16 C -1.024(2) 0.3158(7) -0.118(2) 0.051(5) Uani 1 1 d . . .
H16A H -0.9963 0.3276 -0.1802 0.061 Uiso 1 1 calc R . .
C17 C -1.163(3) 0.3055(9) -0.164(3) 0.078(8) Uani 1 1 d . . .
H17A H -1.2287 0.3098 -0.2565 0.094 Uiso 1 1 calc R . .
C18 C -1.199(2) 0.2882(8) -0.064(4) 0.077(10) Uani 1 1 d . . .
H18A H -1.2914 0.2816 -0.0909 0.093 Uiso 1 1 calc R . .
C19 C -1.102(3) 0.2814(9) 0.067(4) 0.083(9) Uani 1 1 d . . .
H19A H -1.1271 0.2695 0.1309 0.100 Uiso 1 1 calc R . .
C20 C -0.964(3) 0.2917(7) 0.110(3) 0.066(6) Uani 1 1 d . . .
H20A H -0.8986 0.2865 0.2022 0.080 Uiso 1 1 calc R . .
C21 C -0.845(2) 0.0728(6) -0.235(2) 0.051(5) Uani 1 1 d . . .
C22 C -0.962(3) 0.0481(9) -0.329(2) 0.064(6) Uani 1 1 d . . .
H22A H -1.0021 0.0542 -0.4237 0.076 Uiso 1 1 calc R . .
C23 C -1.015(4) 0.0160(10) -0.282(4) 0.096(10) Uani 1 1 d . . .
H23A H -1.0904 -0.0005 -0.3466 0.115 Uiso 1 1 calc R . .
C24 C -0.963(5) 0.0065(14) -0.142(4) 0.132(17) Uani 1 1 d . . .
H24A H -1.0007 -0.0162 -0.1109 0.159 Uiso 1 1 calc R . .
C25 C -0.858(4) 0.0313(13) -0.054(3) 0.099(11) Uani 1 1 d . . .
H25A H -0.8241 0.0266 0.0414 0.119 Uiso 1 1 calc R . .
C26 C -0.794(2) 0.0637(9) -0.095(2) 0.064(6) Uani 1 1 d . . .
H26A H -0.7175 0.0793 -0.0287 0.077 Uiso 1 1 calc R . .
C27 C -0.656(2) 0.0755(7) -0.346(2) 0.055(5) Uani 1 1 d . . .
C28 C -0.589(3) 0.0390(8) -0.262(2) 0.065(6) Uani 1 1 d . . .
H28A H -0.6001 0.0323 -0.1837 0.078 Uiso 1 1 calc R . .
C29 C -0.508(3) 0.0136(7) -0.297(3) 0.072(7) Uani 1 1 d . . .
H29A H -0.4662 -0.0118 -0.2452 0.086 Uiso 1 1 calc R . .
C30 C -0.485(3) 0.0246(9) -0.411(3) 0.084(9) Uani 1 1 d . . .
H30A H -0.4260 0.0074 -0.4308 0.100 Uiso 1 1 calc R . .
C31 C -0.551(3) 0.0602(8) -0.490(3) 0.080(8) Uani 1 1 d . . .
H31A H -0.5407 0.0672 -0.5685 0.096 Uiso 1 1 calc R . .
C32 C -0.632(3) 0.0862(10) -0.453(3) 0.070(7) Uani 1 1 d . . .
H32A H -0.6728 0.1120 -0.5045 0.084 Uiso 1 1 calc R . .

loop_
_atom_site_aniso_label
_atom_site_aniso_U_11
_atom_site_aniso_U_22
_atom_site_aniso_U_33
_atom_site_aniso_U_23
_atom_site_aniso_U_13
_atom_site_aniso_U_12
Au1 0.0470(4) 0.0318(3) 0.0515(4) 0.0060(3) 0.0252(3) 0.0055(3)
Au2 0.0364(3) 0.0358(4) 0.0336(3) -0.0020(3) 0.0136(2) -0.0016(3)
P1 0.036(2) 0.030(2) 0.0376(19) -0.0033(18) 0.0174(17) -0.0010(18)
P2 0.038(2) 0.027(2) 0.038(2) -0.0016(17) 0.0155(18) 0.0020(17)
Cl1 0.089(4) 0.044(3) 0.093(4) 0.031(3) 0.051(4) 0.015(3)
Cl2 0.040(2) 0.076(4) 0.035(2) 0.011(2) 0.0149(18) 0.002(2)
N1 0.036(7) 0.030(7) 0.031(6) -0.004(5) 0.009(6) 0.008(6)
N2 0.032(7) 0.028(7) 0.037(6) 0.012(6) 0.011(6) 0.010(6)
C1 0.038(9) 0.024(8) 0.025(6) 0.002(6) 0.009(7) 0.008(7)
C2 0.028(8) 0.027(8) 0.025(7) -0.007(6) 0.007(6) -0.005(7)
C3 0.014(6) 0.054(11) 0.036(8) 0.004(8) 0.003(6) -0.003(7)
C4 0.018(7) 0.049(11) 0.030(7) 0.008(7) -0.003(6) 0.003(7)
C5 0.042(9) 0.039(9) 0.021(6) -0.001(6) 0.011(6) 0.003(7)
C6 0.033(8) 0.033(9) 0.060(10) 0.006(9) 0.004(8) 0.009(9)
C7 0.049(10) 0.032(9) 0.045(8) -0.013(8) 0.025(8) 0.010(8)
C8 0.054(10) 0.016(7) 0.040(8) -0.006(6) 0.022(8) 0.002(7)
C9 0.045(10) 0.039(10) 0.035(8) -0.013(7) 0.016(8) -0.011(8)
C10 0.091(17) 0.048(12) 0.068(13) -0.014(10) 0.047(13) 0.010(12)
C11 0.11(2) 0.050(13) 0.053(12) -0.008(10) 0.028(13) 0.030(14)
C12 0.11(2) 0.09(2) 0.088(19) -0.057(18) 0.066(19) -0.019(18)
C13 0.102(19) 0.066(16) 0.049(11) -0.004(12) 0.044(13) -0.001(14)
C14 0.094(16) 0.038(10) 0.047(10) 0.005(9) 0.045(11) -0.008(11)
C15 0.039(9) 0.034(9) 0.065(12) -0.017(9) 0.027(9) 0.012(9)
C16 0.046(11) 0.042(11) 0.050(11) -0.002(9) 0.011(9) 0.008(9)
C17 0.051(13) 0.069(16) 0.12(2) -0.061(16) 0.044(14) -0.023(12)
C18 0.027(11) 0.038(12) 0.16(3) -0.032(14) 0.034(16) 0.006(8)
C19 0.056(15) 0.061(15) 0.17(3) 0.014(18) 0.081(19) 0.002(12)
C20 0.077(16) 0.031(11) 0.109(18) -0.006(12) 0.058(15) 0.000(10)
C21 0.055(11) 0.022(8) 0.066(11) 0.016(8) 0.020(10) 0.012(8)
C22 0.080(16) 0.074(16) 0.055(11) -0.007(11) 0.046(12) -0.003(13)
C23 0.10(2) 0.067(18) 0.14(3) -0.013(19) 0.07(2) -0.025(17)
C24 0.16(4) 0.10(3) 0.12(3) 0.02(2) 0.05(3) -0.07(3)
C25 0.12(2) 0.12(3) 0.085(18) 0.06(2) 0.069(19) 0.01(2)
C26 0.054(12) 0.086(18) 0.046(10) 0.022(11) 0.018(10) -0.003(12)
C27 0.059(12) 0.038(10) 0.072(13) -0.010(10) 0.033(10) 0.014(10)
C28 0.078(16) 0.056(14) 0.067(13) 0.004(11) 0.039(12) 0.015(12)
C29 0.12(2) 0.024(10) 0.086(15) -0.002(10) 0.060(16) 0.024(12)
C30 0.080(17) 0.057(16) 0.13(2) -0.052(17) 0.065(17) -0.004(13)
C31 0.12(2) 0.043(14) 0.099(18) -0.012(14) 0.065(18) 0.018(15)
C32 0.090(19) 0.075(17) 0.070(14) 0.005(12) 0.057(14) 0.011(14)

loop_
_atom_type_symbol
_atom_type_description
_atom_type_scat_dispersion_real
_atom_type_scat_dispersion_imag
_atom_type_scat_source
C C 0.0033 0.0016 'International Tables Vol C Tables 4.2.6.8 and 6.1.1.4'
H H 0.0000 0.0000 'International Tables Vol C Tables 4.2.6.8 and 6.1.1.4'
N N 0.0061 0.0033 'International Tables Vol C Tables 4.2.6.8 and 6.1.1.4'
P P 0.1023 0.0942 'International Tables Vol C Tables 4.2.6.8 and 6.1.1.4'
Au Au -2.0133 8.8022 'International Tables Vol C Tables 4.2.6.8 and 6.1.1.4'
Cl Cl 0.1484 0.1585 'International Tables Vol C Tables 4.2.6.8 and 6.1.1.4'

loop_
_geom_angle_atom_site_label_1
_geom_angle_atom_site_label_2
_geom_angle_atom_site_label_3
_geom_angle
_geom_angle_site_symmetry_1
_geom_angle_site_symmetry_3
_geom_angle_publ_flag
P1 Au1 Cl1 175.2(2) . . ?
P1 Au1 Au2 93.01(11) . 4 ?
Cl1 Au1 Au2 91.78(18) . 4 ?
P2 Au2 Cl2 175.31(18) . . ?
P2 Au2 Au1 112.18(12) . 4_454 ?
Cl2 Au2 Au1 72.51(13) . 4_454 ?
C15 P1 C9 104.6(9) . . ?
C15 P1 C1 106.6(8) . . ?
C9 P1 C1 109.1(8) . . ?
C15 P1 Au1 112.2(7) . . ?
C9 P1 Au1 113.3(6) . . ?
C1 P1 Au1 110.6(6) . . ?
C21 P2 C27 103.3(10) . . ?
C21 P2 C8 104.0(9) . . ?
C27 P2 C8 106.2(9) . . ?
C21 P2 Au2 115.4(6) . . ?
C27 P2 Au2 113.5(7) . . ?
C8 P2 Au2 113.3(5) . . ?
C1 N1 C5 116.3(14) . . ?
C8 N2 C5 118.3(14) . . ?
N1 C1 C2 124.8(15) . . ?
N1 C1 P1 116.6(11) . . ?
C2 C1 P1 118.2(12) . . ?
C3 C2 C1 118.3(13) . . ?
C2 C3 C4 119.0(14) . . ?
C5 C4 C6 119.8(16) . . ?
C5 C4 C3 117.2(16) . . ?
C6 C4 C3 123.0(15) . . ?
N1 C5 N2 115.1(15) . . ?
N1 C5 C4 124.3(15) . . ?
N2 C5 C4 120.6(16) . . ?
C7 C6 C4 117.7(17) . . ?
C6 C7 C8 119.8(16) . . ?
N2 C8 C7 123.8(15) . . ?
N2 C8 P2 112.9(13) . . ?
C7 C8 P2 123.2(12) . . ?
C10 C9 C14 120.9(17) . . ?
C10 C9 P1 117.8(15) . . ?
C14 C9 P1 121.3(14) . . ?
C11 C10 C9 120(2) . . ?
C10 C11 C12 121(2) . . ?
C13 C12 C11 119(2) . . ?
C12 C13 C14 122(3) . . ?
C13 C14 C9 116(2) . . ?
C20 C15 C16 119(2) . . ?
C20 C15 P1 124.1(19) . . ?
C16 C15 P1 117.1(18) . . ?
C15 C16 C17 121(2) . . ?
C16 C17 C18 117(3) . . ?
C19 C18 C17 120(2) . . ?
C18 C19 C20 121(3) . . ?
C15 C20 C19 121(3) . . ?
C26 C21 C22 117(2) . . ?
C26 C21 P2 125.8(17) . . ?
C22 C21 P2 117.4(16) . . ?
C23 C22 C21 121(3) . . ?
C22 C23 C24 123(3) . . ?
C25 C24 C23 116(3) . . ?
C24 C25 C26 124(3) . . ?
C21 C26 C25 120(2) . . ?
C32 C27 C28 120(2) . . ?
C32 C27 P2 119.1(18) . . ?
C28 C27 P2 120.4(18) . . ?
C29 C28 C27 117(2) . . ?
C28 C29 C30 122(2) . . ?
C31 C30 C29 119(2) . . ?
C32 C31 C30 119(3) . . ?
C27 C32 C31 122(3) . . ?

loop_
_geom_bond_atom_site_label_1
_geom_bond_atom_site_label_2
_geom_bond_distance
_geom_bond_site_symmetry_2
_geom_bond_publ_flag
Au1 P1 2.231(4) . ?
Au1 Cl1 2.289(5) . ?
Au1 Au2 3.2121(11) 4 ?
Au2 P2 2.229(4) . ?
Au2 Cl2 2.299(5) . ?
Au2 Au1 3.2121(10) 4_454 ?
P1 C15 1.80(2) . ?
P1 C9 1.816(16) . ?
P1 C1 1.850(17) . ?
P2 C21 1.79(2) . ?
P2 C27 1.84(2) . ?
P2 C8 1.842(17) . ?
N1 C1 1.33(2) . ?
N1 C5 1.34(2) . ?
N2 C8 1.32(2) . ?
N2 C5 1.37(2) . ?
C1 C2 1.40(2) . ?
C2 C3 1.36(2) . ?
C3 C4 1.43(2) . ?
C4 C5 1.39(2) . ?
C4 C6 1.42(3) . ?
C6 C7 1.35(3) . ?
C7 C8 1.39(3) . ?
C9 C10 1.37(3) . ?
C9 C14 1.45(3) . ?
C10 C11 1.34(3) . ?
C11 C12 1.40(4) . ?
C12 C13 1.38(4) . ?
C13 C14 1.38(3) . ?
C15 C20 1.33(3) . ?
C15 C16 1.41(3) . ?
C16 C17 1.39(3) . ?
C17 C18 1.42(4) . ?
C18 C19 1.33(4) . ?
C19 C20 1.39(3) . ?
C21 C26 1.38(3) . ?
C21 C22 1.41(3) . ?
C22 C23 1.34(4) . ?
C23 C24 1.38(4) . ?
C24 C25 1.33(5) . ?
C25 C26 1.38(4) . ?
C27 C32 1.34(3) . ?
C27 C28 1.39(3) . ?
C28 C29 1.36(3) . ?
C29 C30 1.41(4) . ?
C30 C31 1.34(4) . ?
C31 C32 1.38(4) . ?
